data_7154650
loop_
_publ_author_name
'Chen, Guo-Qiang'
'T\"urkyilmaz, Fatma'
'Daniliuc, Constantin G.'
'Bannwarth, Christoph'
'Grimme, Stefan'
'Kehr, Gerald'
'Erker, Gerhard'

_publ_section_title
;
 Enamine/butadienylborane cycloaddition in the frustrated Lewis pair
 regime.
;
_journal_issue 42
_journal_name_full 'Organic &amp; biomolecular chemistry'
_journal_page_first 10477
_journal_page_last 10486
_journal_paper_doi 10.1039/c5ob01602a
_journal_volume 13
_journal_year 2015
_chemical_formula_sum 'C27 H24 B F10 N O'
_chemical_formula_weight 579.28
_chemical_name_systematic
; 
 ? 
;
_space_group_IT_number 14
_symmetry_cell_setting monoclinic
_symmetry_space_group_name_Hall '-P 2ybc'
_symmetry_space_group_name_H-M 'P 1 21/c 1'
_atom_sites_solution_hydrogens geom
_atom_sites_solution_primary direct
_atom_sites_solution_secondary difmap
_audit_creation_method SHELXL-97
_audit_update_record
;
2015-07-07 deposited with the CCDC.
2015-08-19 downloaded from the CCDC.
;
_cell_angle_alpha 90.00
_cell_angle_beta 90.6190(10)
_cell_angle_gamma 90.00
_cell_formula_units_Z 4
_cell_length_a 8.9201(2)
_cell_length_b 10.7594(3)
_cell_length_c 25.6057(7)
_cell_measurement_reflns_used 4913
_cell_measurement_temperature 223(2)
_cell_measurement_theta_max 28.28
_cell_measurement_theta_min 4.08
_cell_volume 2457.36(11)
_computing_cell_refinement 'Collect (Nonius B.V., 1998)'
_computing_data_collection 'Collect (Nonius B.V., 1998)'
_computing_data_reduction 'Denzo-SMN (Otwinowski & Minor, 1997)'
_computing_molecular_graphics 'XP (BrukerAXS, 2000)'
_computing_publication_material 'SHELXL-97 (Sheldrick, 1997)'
_computing_structure_refinement 'SHELXL-97 (Sheldrick, 1997)'
_computing_structure_solution 'SHELXS-97 (Sheldrick, 1990)'
_diffrn_ambient_temperature 223(2)
_diffrn_measured_fraction_theta_full 0.989
_diffrn_measured_fraction_theta_max 0.989
_diffrn_measurement_device_type 'Nonius KappaCCD APEXII'
_diffrn_measurement_method '\w and \f scans'
_diffrn_radiation_monochromator 'Montel mirror'
_diffrn_radiation_source 'rotating anode Nonius FR591'
_diffrn_radiation_type MoK\a
_diffrn_radiation_wavelength 0.71073
_diffrn_reflns_av_R_equivalents 0.049
_diffrn_reflns_av_sigmaI/netI 0.0524
_diffrn_reflns_limit_h_max 11
_diffrn_reflns_limit_h_min -11
_diffrn_reflns_limit_k_max 13
_diffrn_reflns_limit_k_min -12
_diffrn_reflns_limit_l_max 32
_diffrn_reflns_limit_l_min -31
_diffrn_reflns_number 13001
_diffrn_reflns_theta_full 26.37
_diffrn_reflns_theta_max 26.37
_diffrn_reflns_theta_min 4.11
_exptl_absorpt_coefficient_mu 0.146
_exptl_absorpt_correction_T_max 0.9826
_exptl_absorpt_correction_T_min 0.9713
_exptl_absorpt_correction_type multi-scan
_exptl_absorpt_process_details 'Denzo (Otwinowski, Borek, Majewski & Minor, 2003)'
_exptl_crystal_colour yellow
_exptl_crystal_density_diffrn 1.566
_exptl_crystal_density_method 'not measured'
_exptl_crystal_description prism
_exptl_crystal_F_000 1184
_exptl_crystal_size_max 0.20
_exptl_crystal_size_mid 0.18
_exptl_crystal_size_min 0.12
_refine_diff_density_max 0.307
_refine_diff_density_min -0.208
_refine_diff_density_rms 0.046
_refine_ls_extinction_method none
_refine_ls_goodness_of_fit_ref 1.079
_refine_ls_hydrogen_treatment constr
_refine_ls_matrix_type full
_refine_ls_number_parameters 362
_refine_ls_number_reflns 4976
_refine_ls_number_restraints 0
_refine_ls_restrained_S_all 1.079
_refine_ls_R_factor_all 0.0682
_refine_ls_R_factor_gt 0.0516
_refine_ls_shift/su_max 0.000
_refine_ls_shift/su_mean 0.000
_refine_ls_structure_factor_coef Fsqd
_refine_ls_weighting_details 'calc w=1/[\s^2^(Fo^2^)+(0.0275P)^2^+1.6132P] where P=(Fo^2^+2Fc^2^)/3'
_refine_ls_weighting_scheme calc
_refine_ls_wR_factor_gt 0.1123
_refine_ls_wR_factor_ref 0.1212
_reflns_number_gt 3891
_reflns_number_total 4976
_reflns_threshold_expression >2sigma(I)
_cod_data_source_file c5ob01602a2.cif
_cod_data_source_block erk7639
_cod_depositor_comments 'Adding full bibliography for 7154649--7154656.cif.'
_cod_original_sg_symbol_H-M P21/c
_cod_database_code 7154650

loop_
_symmetry_equiv_pos_as_xyz
'x, y, z'
'-x, y+1/2, -z+1/2'
'-x, -y, -z'
'x, -y-1/2, z-1/2'

loop_
_atom_site_label
_atom_site_type_symbol
_atom_site_fract_x
_atom_site_fract_y
_atom_site_fract_z
_atom_site_U_iso_or_equiv
_atom_site_adp_type
_atom_site_occupancy
_atom_site_symmetry_multiplicity
_atom_site_calc_flag
_atom_site_refinement_flags
B1 B 0.0877(2) 0.2702(2) 0.12644(10) 0.0327(5) Uani 1 1 d .
C2 C 0.0823(2) 0.32991(19) 0.06747(8) 0.0321(4) Uani 1 1 d .
H2 H 0.1018 0.4201 0.0709 0.039 Uiso 1 1 calc R
C3 C 0.1690(2) 0.2846(2) 0.02207(8) 0.0358(5) Uani 1 1 d .
H3 H 0.2709 0.3063 0.0205 0.043 Uiso 1 1 calc R
C4 C 0.1134(2) 0.2161(2) -0.01616(9) 0.0398(5) Uani 1 1 d .
C5 C -0.0480(2) 0.1743(2) -0.01540(9) 0.0428(5) Uani 1 1 d .
H5A H -0.0516 0.0867 -0.0257 0.051 Uiso 1 1 calc R
H5B H -0.1036 0.2217 -0.0419 0.051 Uiso 1 1 calc R
C6 C -0.1299(2) 0.1879(2) 0.03687(8) 0.0367(5) Uani 1 1 d .
H6 H -0.0965 0.1196 0.0601 0.044 Uiso 1 1 calc R
C7 C -0.2990(2) 0.1705(3) 0.02548(10) 0.0487(6) Uani 1 1 d .
H7A H -0.3128 0.0972 0.0032 0.058 Uiso 1 1 calc R
H7B H -0.3505 0.1546 0.0584 0.058 Uiso 1 1 calc R
C8 C -0.3713(3) 0.2823(3) -0.00119(11) 0.0611(8) Uani 1 1 d .
H8A H -0.3343 0.2887 -0.0370 0.073 Uiso 1 1 calc R
H8B H -0.4801 0.2700 -0.0030 0.073 Uiso 1 1 calc R
C9 C -0.3378(3) 0.4022(3) 0.02759(11) 0.0560(7) Uani 1 1 d .
H9A H -0.3866 0.4010 0.0617 0.067 Uiso 1 1 calc R
H9B H -0.3782 0.4726 0.0076 0.067 Uiso 1 1 calc R
C10 C -0.1690(2) 0.4183(2) 0.03516(10) 0.0437(5) Uani 1 1 d .
H10A H -0.1237 0.4287 0.0007 0.052 Uiso 1 1 calc R
H10B H -0.1513 0.4952 0.0548 0.052 Uiso 1 1 calc R
C1 C -0.0879(2) 0.3127(2) 0.06336(8) 0.0341(4) Uani 1 1 d .
C11 C 0.2001(3) 0.1811(3) -0.06397(10) 0.0553(7) Uani 1 1 d .
H11A H 0.3010 0.2143 -0.0612 0.083 Uiso 1 1 calc R
H11B H 0.1507 0.2151 -0.0947 0.083 Uiso 1 1 calc R
H11C H 0.2046 0.0913 -0.0668 0.083 Uiso 1 1 calc R
N1 N -0.10392(18) 0.30823(16) 0.12496(7) 0.0337(4) Uani 1 1 d .
C12 C -0.1270(2) 0.4375(2) 0.14640(10) 0.0422(5) Uani 1 1 d .
H12A H -0.2145 0.4749 0.1291 0.051 Uiso 1 1 calc R
H12B H -0.0394 0.4885 0.1381 0.051 Uiso 1 1 calc R
C13 C -0.1503(3) 0.4393(2) 0.20493(10) 0.0503(6) Uani 1 1 d .
H13A H -0.0597 0.4082 0.2225 0.060 Uiso 1 1 calc R
H13B H -0.1663 0.5252 0.2163 0.060 Uiso 1 1 calc R
O14 O -0.27440(19) 0.36586(17) 0.22000(7) 0.0540(4) Uani 1 1 d .
C15 C -0.2509(3) 0.2418(2) 0.20315(10) 0.0490(6) Uani 1 1 d .
H15A H -0.3356 0.1901 0.2139 0.059 Uiso 1 1 calc R
H15B H -0.1599 0.2088 0.2198 0.059 Uiso 1 1 calc R
C16 C -0.2354(2) 0.2352(2) 0.14470(9) 0.0397(5) Uani 1 1 d .
H16A H -0.2241 0.1481 0.1343 0.048 Uiso 1 1 calc R
H16B H -0.3274 0.2670 0.1282 0.048 Uiso 1 1 calc R
C31 C 0.1900(2) 0.3409(2) 0.17097(9) 0.0365(5) Uani 1 1 d .
F32 F 0.31088(16) 0.48085(14) 0.11232(6) 0.0619(4) Uani 1 1 d .
C32 C 0.2956(3) 0.4332(2) 0.16085(10) 0.0446(5) Uani 1 1 d .
F33 F 0.49287(17) 0.56891(14) 0.18490(8) 0.0739(5) Uani 1 1 d .
C33 C 0.3943(3) 0.4805(2) 0.19784(11) 0.0509(6) Uani 1 1 d .
F34 F 0.48430(18) 0.48320(17) 0.28434(7) 0.0754(5) Uani 1 1 d .
C34 C 0.3913(3) 0.4356(3) 0.24789(11) 0.0538(7) Uani 1 1 d .
F35 F 0.28939(18) 0.29667(18) 0.30919(6) 0.0715(5) Uani 1 1 d .
C35 C 0.2923(3) 0.3433(3) 0.26046(10) 0.0515(6) Uani 1 1 d .
F36 F 0.10221(15) 0.20672(13) 0.23687(5) 0.0517(4) Uani 1 1 d .
C36 C 0.1963(2) 0.2988(2) 0.22215(9) 0.0422(5) Uani 1 1 d .
C21 C 0.1380(2) 0.1233(2) 0.12966(8) 0.0333(4) Uani 1 1 d .
F22 F -0.06811(14) 0.02483(12) 0.17143(6) 0.0496(4) Uani 1 1 d .
C22 C 0.0706(2) 0.0183(2) 0.15057(9) 0.0374(5) Uani 1 1 d .
F23 F 0.06121(16) -0.19347(12) 0.17452(6) 0.0536(4) Uani 1 1 d .
C23 C 0.1360(2) -0.0976(2) 0.15359(9) 0.0391(5) Uani 1 1 d .
F24 F 0.34367(17) -0.22649(13) 0.13889(7) 0.0619(4) Uani 1 1 d .
C24 C 0.2784(3) -0.1151(2) 0.13570(9) 0.0423(5) Uani 1 1 d .
F25 F 0.49426(15) -0.02864(14) 0.09869(6) 0.0596(4) Uani 1 1 d .
C25 C 0.3529(2) -0.0152(2) 0.11535(9) 0.0408(5) Uani 1 1 d .
F26 F 0.37131(13) 0.19441(12) 0.09720(5) 0.0454(3) Uani 1 1 d .
C26 C 0.2847(2) 0.0993(2) 0.11363(9) 0.0369(5) Uani 1 1 d .

loop_
_atom_site_aniso_label
_atom_site_aniso_U_11
_atom_site_aniso_U_22
_atom_site_aniso_U_33
_atom_site_aniso_U_23
_atom_site_aniso_U_13
_atom_site_aniso_U_12
B1 0.0302(10) 0.0358(12) 0.0320(12) 0.0027(10) 0.0038(9) 0.0011(9)
C2 0.0297(9) 0.0332(10) 0.0335(11) 0.0019(9) 0.0012(8) -0.0009(8)
C3 0.0287(9) 0.0453(12) 0.0336(12) 0.0059(10) 0.0034(8) 0.0013(8)
C4 0.0340(10) 0.0523(13) 0.0331(12) 0.0021(10) 0.0050(8) 0.0040(9)
C5 0.0375(11) 0.0569(14) 0.0341(12) -0.0050(11) 0.0013(9) -0.0039(10)
C6 0.0302(10) 0.0476(12) 0.0325(12) 0.0006(10) 0.0035(8) -0.0043(9)
C7 0.0359(11) 0.0698(17) 0.0404(14) -0.0045(12) 0.0022(9) -0.0125(11)
C8 0.0309(11) 0.098(2) 0.0542(16) 0.0053(16) -0.0042(10) 0.0005(13)
C9 0.0369(12) 0.0741(18) 0.0570(17) 0.0156(14) 0.0008(11) 0.0118(12)
C10 0.0367(11) 0.0520(14) 0.0424(14) 0.0110(11) 0.0023(9) 0.0073(10)
C1 0.0309(9) 0.0395(11) 0.0320(11) 0.0045(9) 0.0039(8) 0.0011(8)
C11 0.0447(12) 0.0797(19) 0.0417(15) -0.0067(13) 0.0103(10) -0.0014(13)
N1 0.0322(8) 0.0361(9) 0.0330(10) 0.0009(8) 0.0057(7) 0.0020(7)
C12 0.0421(11) 0.0375(11) 0.0473(14) -0.0024(10) 0.0037(10) 0.0064(9)
C13 0.0508(13) 0.0504(14) 0.0499(15) -0.0109(12) 0.0051(11) 0.0075(11)
O14 0.0532(9) 0.0596(11) 0.0497(11) -0.0061(9) 0.0187(8) 0.0099(8)
C15 0.0474(13) 0.0533(14) 0.0467(14) 0.0005(12) 0.0168(11) 0.0040(11)
C16 0.0337(10) 0.0433(12) 0.0422(13) 0.0032(10) 0.0073(9) 0.0005(9)
C31 0.0378(10) 0.0378(11) 0.0339(12) -0.0021(9) -0.0013(8) 0.0068(9)
F32 0.0616(9) 0.0640(9) 0.0597(10) 0.0203(8) -0.0161(7) -0.0242(7)
C32 0.0475(12) 0.0424(12) 0.0436(14) 0.0027(11) -0.0108(10) 0.0013(10)
F33 0.0633(9) 0.0531(9) 0.1046(14) 0.0049(9) -0.0346(9) -0.0152(8)
C33 0.0452(12) 0.0406(13) 0.0666(18) -0.0071(12) -0.0154(12) 0.0028(10)
F34 0.0639(9) 0.0912(12) 0.0706(11) -0.0356(10) -0.0319(8) 0.0189(9)
C34 0.0482(13) 0.0604(16) 0.0524(16) -0.0207(13) -0.0189(11) 0.0177(12)
F35 0.0698(10) 0.1120(14) 0.0325(8) -0.0014(9) -0.0055(7) 0.0234(9)
C35 0.0520(13) 0.0692(17) 0.0333(13) -0.0069(12) -0.0049(10) 0.0237(13)
F36 0.0567(8) 0.0615(9) 0.0371(8) 0.0085(7) 0.0067(6) 0.0046(7)
C36 0.0423(11) 0.0466(13) 0.0377(13) -0.0041(10) 0.0017(9) 0.0096(10)
C21 0.0332(10) 0.0389(11) 0.0277(11) 0.0015(9) 0.0017(8) 0.0010(8)
F22 0.0414(7) 0.0472(8) 0.0604(9) 0.0110(7) 0.0169(6) 0.0019(6)
C22 0.0353(10) 0.0416(12) 0.0355(12) -0.0013(10) 0.0024(9) 0.0011(9)
F23 0.0616(8) 0.0393(7) 0.0600(10) 0.0125(7) 0.0031(7) -0.0049(6)
C23 0.0471(12) 0.0358(11) 0.0342(12) 0.0064(9) -0.0017(9) -0.0041(9)
F24 0.0703(9) 0.0416(8) 0.0739(11) 0.0065(7) 0.0048(8) 0.0207(7)
C24 0.0517(13) 0.0354(11) 0.0396(13) 0.0014(10) -0.0042(10) 0.0106(10)
F25 0.0432(7) 0.0646(9) 0.0715(11) 0.0120(8) 0.0170(7) 0.0185(7)
C25 0.0350(10) 0.0507(13) 0.0368(13) 0.0016(10) 0.0038(9) 0.0093(9)
F26 0.0348(6) 0.0472(7) 0.0542(8) 0.0122(6) 0.0063(6) 0.0005(5)
C26 0.0345(10) 0.0424(12) 0.0339(12) 0.0054(9) 0.0024(8) 0.0003(9)

loop_
_atom_type_symbol
_atom_type_description
_atom_type_scat_dispersion_real
_atom_type_scat_dispersion_imag
_atom_type_scat_source
C C 0.0033 0.0016 'International Tables Vol C Tables 4.2.6.8 and 6.1.1.4'
H H 0.0000 0.0000 'International Tables Vol C Tables 4.2.6.8 and 6.1.1.4'
B B 0.0013 0.0007 'International Tables Vol C Tables 4.2.6.8 and 6.1.1.4'
N N 0.0061 0.0033 'International Tables Vol C Tables 4.2.6.8 and 6.1.1.4'
O O 0.0106 0.0060 'International Tables Vol C Tables 4.2.6.8 and 6.1.1.4'
F F 0.0171 0.0103 'International Tables Vol C Tables 4.2.6.8 and 6.1.1.4'

loop_
_geom_angle_atom_site_label_1
_geom_angle_atom_site_label_2
_geom_angle_atom_site_label_3
_geom_angle
C31 B1 C2 117.96(17)
C31 B1 C21 105.18(16)
C2 B1 C21 115.33(18)
C31 B1 N1 116.13(16)
C2 B1 N1 82.51(13)
C21 B1 N1 119.30(16)
C3 C2 C1 115.49(17)
C3 C2 B1 125.50(17)
C1 C2 B1 92.03(15)
C3 C2 H2 107.4
C1 C2 H2 107.4
B1 C2 H2 107.4
C4 C3 C2 124.71(18)
C4 C3 H3 117.6
C2 C3 H3 117.6
C3 C4 C11 123.5(2)
C3 C4 C5 120.6(2)
C11 C4 C5 115.8(2)
C4 C5 C6 116.42(18)
C4 C5 H5A 108.2
C6 C5 H5A 108.2
C4 C5 H5B 108.2
C6 C5 H5B 108.2
H5A C5 H5B 107.3
C5 C6 C7 107.22(18)
C5 C6 C1 110.42(17)
C7 C6 C1 114.80(18)
C5 C6 H6 108.1
C7 C6 H6 108.1
C1 C6 H6 108.1
C8 C7 C6 113.3(2)
C8 C7 H7A 108.9
C6 C7 H7A 108.9
C8 C7 H7B 108.9
C6 C7 H7B 108.9
H7A C7 H7B 107.7
C9 C8 C7 112.0(2)
C9 C8 H8A 109.2
C7 C8 H8A 109.2
C9 C8 H8B 109.2
C7 C8 H8B 109.2
H8A C8 H8B 107.9
C8 C9 C10 110.3(2)
C8 C9 H9A 109.6
C10 C9 H9A 109.6
C8 C9 H9B 109.6
C10 C9 H9B 109.6
H9A C9 H9B 108.1
C1 C10 C9 116.0(2)
C1 C10 H10A 108.3
C9 C10 H10A 108.3
C1 C10 H10B 108.3
C9 C10 H10B 108.3
H10A C10 H10B 107.4
C10 C1 C2 114.01(17)
C10 C1 C6 109.12(17)
C2 C1 C6 111.72(16)
C10 C1 N1 116.48(17)
C2 C1 N1 92.01(15)
C6 C1 N1 112.69(16)
C4 C11 H11A 109.5
C4 C11 H11B 109.5
H11A C11 H11B 109.5
C4 C11 H11C 109.5
H11A C11 H11C 109.5
H11B C11 H11C 109.5
C16 N1 C12 104.42(16)
C16 N1 C1 115.40(16)
C12 N1 C1 110.37(16)
C16 N1 B1 129.27(16)
C12 N1 B1 110.06(15)
C1 N1 B1 86.00(13)
N1 C12 C13 113.07(19)
N1 C12 H12A 109.0
C13 C12 H12A 109.0
N1 C12 H12B 109.0
C13 C12 H12B 109.0
H12A C12 H12B 107.8
O14 C13 C12 112.2(2)
O14 C13 H13A 109.2
C12 C13 H13A 109.2
O14 C13 H13B 109.2
C12 C13 H13B 109.2
H13A C13 H13B 107.9
C13 O14 C15 108.87(17)
O14 C15 C16 111.2(2)
O14 C15 H15A 109.4
C16 C15 H15A 109.4
O14 C15 H15B 109.4
C16 C15 H15B 109.4
H15A C15 H15B 108.0
N1 C16 C15 112.93(18)
N1 C16 H16A 109.0
C15 C16 H16A 109.0
N1 C16 H16B 109.0
C15 C16 H16B 109.0
H16A C16 H16B 107.8
C36 C31 C32 112.8(2)
C36 C31 B1 121.5(2)
C32 C31 B1 125.0(2)
F32 C32 C33 114.8(2)
F32 C32 C31 121.04(19)
C33 C32 C31 124.1(2)
F33 C33 C34 120.1(2)
F33 C33 C32 120.4(3)
C34 C33 C32 119.5(2)
F34 C34 C35 120.5(3)
F34 C34 C33 119.8(3)
C35 C34 C33 119.6(2)
F35 C35 C34 120.5(2)
F35 C35 C36 120.8(3)
C34 C35 C36 118.7(2)
F36 C36 C35 115.9(2)
F36 C36 C31 118.9(2)
C35 C36 C31 125.2(2)
C22 C21 C26 111.88(19)
C22 C21 B1 132.99(18)
C26 C21 B1 114.69(17)
F22 C22 C23 114.34(18)
F22 C22 C21 120.70(18)
C23 C22 C21 124.94(19)
F23 C23 C24 119.7(2)
F23 C23 C22 120.4(2)
C24 C23 C22 119.9(2)
F24 C24 C23 120.6(2)
F24 C24 C25 121.0(2)
C23 C24 C25 118.4(2)
F25 C25 C24 119.8(2)
F25 C25 C26 120.2(2)
C24 C25 C26 119.92(19)
F26 C26 C25 115.72(18)
F26 C26 C21 119.39(18)
C25 C26 C21 124.8(2)

loop_
_geom_bond_atom_site_label_1
_geom_bond_atom_site_label_2
_geom_bond_distance
B1 C31 1.640(3)
B1 C2 1.641(3)
B1 C21 1.645(3)
B1 N1 1.758(3)
C2 C3 1.486(3)
C2 C1 1.532(3)
C2 H2 0.9900
C3 C4 1.318(3)
C3 H3 0.9400
C4 C11 1.503(3)
C4 C5 1.508(3)
C5 C6 1.539(3)
C5 H5A 0.9800
C5 H5B 0.9800
C6 C7 1.545(3)
C6 C1 1.548(3)
C6 H6 0.9900
C7 C8 1.523(4)
C7 H7A 0.9800
C7 H7B 0.9800
C8 C9 1.514(4)
C8 H8A 0.9800
C8 H8B 0.9800
C9 C10 1.526(3)
C9 H9A 0.9800
C9 H9B 0.9800
C10 C1 1.525(3)
C10 H10A 0.9800
C10 H10B 0.9800
C1 N1 1.586(3)
C11 H11A 0.9700
C11 H11B 0.9700
C11 H11C 0.9700
N1 C16 1.504(3)
N1 C12 1.510(3)
C12 C13 1.515(3)
C12 H12A 0.9800
C12 H12B 0.9800
C13 O14 1.417(3)
C13 H13A 0.9800
C13 H13B 0.9800
O14 C15 1.419(3)
C15 C16 1.506(3)
C15 H15A 0.9800
C15 H15B 0.9800
C16 H16A 0.9800
C16 H16B 0.9800
C31 C36 1.387(3)
C31 C32 1.395(3)
F32 C32 1.353(3)
C32 C33 1.383(3)
F33 C33 1.340(3)
C33 C34 1.370(4)
F34 C34 1.343(3)
C34 C35 1.370(4)
F35 C35 1.345(3)
C35 C36 1.381(3)
F36 C36 1.354(3)
C21 C22 1.389(3)
C21 C26 1.400(3)
F22 C22 1.355(2)
C22 C23 1.379(3)
F23 C23 1.343(2)
C23 C24 1.368(3)
F24 C24 1.335(2)
C24 C25 1.370(3)
F25 C25 1.343(2)
C25 C26 1.374(3)
F26 C26 1.352(2)

loop_
_geom_torsion_atom_site_label_1
_geom_torsion_atom_site_label_2
_geom_torsion_atom_site_label_3
_geom_torsion_atom_site_label_4
_geom_torsion
C31 B1 C2 C3 100.7(2)
C21 B1 C2 C3 -24.7(3)
N1 B1 C2 C3 -143.61(19)
C31 B1 C2 C1 -135.61(18)
C21 B1 C2 C1 98.99(18)
N1 B1 C2 C1 -19.94(14)
C1 C2 C3 C4 -10.7(3)
B1 C2 C3 C4 102.2(3)
C2 C3 C4 C11 174.4(2)
C2 C3 C4 C5 -1.9(3)
C3 C4 C5 C6 -14.2(3)
C11 C4 C5 C6 169.2(2)
C4 C5 C6 C7 166.6(2)
C4 C5 C6 C1 40.9(3)
C5 C6 C7 C8 -74.9(3)
C1 C6 C7 C8 48.2(3)
C6 C7 C8 C9 -51.4(3)
C7 C8 C9 C10 54.1(3)
C8 C9 C10 C1 -56.4(3)
C9 C10 C1 C2 177.0(2)
C9 C10 C1 C6 51.3(3)
C9 C10 C1 N1 -77.7(3)
C3 C2 C1 C10 -86.3(2)
B1 C2 C1 C10 142.30(19)
C3 C2 C1 C6 37.9(2)
B1 C2 C1 C6 -93.40(18)
C3 C2 C1 N1 153.38(17)
B1 C2 C1 N1 22.03(15)
C5 C6 C1 C10 75.1(2)
C7 C6 C1 C10 -46.2(2)
C5 C6 C1 C2 -51.9(2)
C7 C6 C1 C2 -173.23(18)
C5 C6 C1 N1 -153.88(17)
C7 C6 C1 N1 84.8(2)
C10 C1 N1 C16 89.3(2)
C2 C1 N1 C16 -152.55(16)
C6 C1 N1 C16 -38.0(2)
C10 C1 N1 C12 -28.8(2)
C2 C1 N1 C12 89.40(17)
C6 C1 N1 C12 -156.01(16)
C10 C1 N1 B1 -138.72(18)
C2 C1 N1 B1 -20.54(14)
C6 C1 N1 B1 94.05(16)
C31 B1 N1 C16 -103.3(2)
C2 B1 N1 C16 139.2(2)
C21 B1 N1 C16 24.3(3)
C31 B1 N1 C12 26.6(2)
C2 B1 N1 C12 -90.97(17)
C21 B1 N1 C12 154.13(19)
C31 B1 N1 C1 136.80(18)
C2 B1 N1 C1 19.27(14)
C21 B1 N1 C1 -95.64(19)
C16 N1 C12 C13 52.8(2)
C1 N1 C12 C13 177.36(17)
B1 N1 C12 C13 -89.4(2)
N1 C12 C13 O14 -57.9(2)
C12 C13 O14 C15 58.5(3)
C13 O14 C15 C16 -59.9(3)
C12 N1 C16 C15 -54.7(2)
C1 N1 C16 C15 -175.98(17)
B1 N1 C16 C15 77.2(3)
O14 C15 C16 N1 61.3(2)
C2 B1 C31 C36 177.71(18)
C21 B1 C31 C36 -52.1(2)
N1 B1 C31 C36 82.2(2)
C2 B1 C31 C32 -13.2(3)
C21 B1 C31 C32 117.0(2)
N1 B1 C31 C32 -108.7(2)
C36 C31 C32 F32 176.6(2)
B1 C31 C32 F32 6.8(3)
C36 C31 C32 C33 -1.4(3)
B1 C31 C32 C33 -171.3(2)
F32 C32 C33 F33 1.6(3)
C31 C32 C33 F33 179.8(2)
F32 C32 C33 C34 -178.0(2)
C31 C32 C33 C34 0.2(4)
F33 C33 C34 F34 2.0(3)
C32 C33 C34 F34 -178.4(2)
F33 C33 C34 C35 -178.6(2)
C32 C33 C34 C35 1.0(4)
F34 C34 C35 F35 -1.7(3)
C33 C34 C35 F35 178.9(2)
F34 C34 C35 C36 178.5(2)
C33 C34 C35 C36 -0.8(4)
F35 C35 C36 F36 -0.4(3)
C34 C35 C36 F36 179.3(2)
F35 C35 C36 C31 179.7(2)
C34 C35 C36 C31 -0.6(4)
C32 C31 C36 F36 -178.31(19)
B1 C31 C36 F36 -8.0(3)
C32 C31 C36 C35 1.6(3)
B1 C31 C36 C35 171.9(2)
C31 B1 C21 C22 104.0(2)
C2 B1 C21 C22 -124.3(2)
N1 B1 C21 C22 -28.5(3)
C31 B1 C21 C26 -67.6(2)
C2 B1 C21 C26 64.2(2)
N1 B1 C21 C26 159.93(18)
C26 C21 C22 F22 175.66(19)
B1 C21 C22 F22 3.9(4)
C26 C21 C22 C23 -2.5(3)
B1 C21 C22 C23 -174.2(2)
F22 C22 C23 F23 1.8(3)
C21 C22 C23 F23 -179.9(2)
F22 C22 C23 C24 -177.5(2)
C21 C22 C23 C24 0.8(4)
F23 C23 C24 F24 0.0(3)
C22 C23 C24 F24 179.3(2)
F23 C23 C24 C25 -178.9(2)
C22 C23 C24 C25 0.4(3)
F24 C24 C25 F25 -0.6(3)
C23 C24 C25 F25 178.3(2)
F24 C24 C25 C26 -178.4(2)
C23 C24 C25 C26 0.4(3)
F25 C25 C26 F26 -3.5(3)
C24 C25 C26 F26 174.4(2)
F25 C25 C26 C21 179.6(2)
C24 C25 C26 C21 -2.6(4)
C22 C21 C26 F26 -173.45(19)
B1 C21 C26 F26 -0.1(3)
C22 C21 C26 C25 3.4(3)
B1 C21 C26 C25 176.7(2)
